data_7023940
loop_
_publ_author_name
'Sun, Song'
'Ouyang, Hao'
'Luo, Yunjie'
'Zhang, Yong'
'Shen, Qi'
'Yao, Yingming'

_publ_section_title
;
 Synthesis of \b-diketiminate-ligated bimetallic and monometallic
 lanthanide amide complexes and their reactivity with isoprene and AlMe3.
;
_journal_issue 46
_journal_name_full 'Dalton transactions (Cambridge, England : 2003)'
_journal_page_first 16355
_journal_page_last 16364
_journal_paper_doi 10.1039/c3dt52014e
_journal_volume 42
_journal_year 2013
_chemical_formula_moiety 'C56 H108 N8 Si8 Y2'
_chemical_formula_sum 'C56 H108 N8 Si8 Y2'
_chemical_formula_weight 1296.04
_chemical_name_systematic
; 
 ? 
;
_space_group_IT_number 2
_symmetry_cell_setting triclinic
_symmetry_Int_Tables_number 2
_symmetry_space_group_name_Hall '-P 1'
_symmetry_space_group_name_H-M 'P -1'
_atom_sites_solution_hydrogens geom
_atom_sites_solution_primary direct
_atom_sites_solution_secondary difmap
_audit_creation_method SHELXL-97
_cell_angle_alpha 92.761(4)
_cell_angle_beta 92.247(3)
_cell_angle_gamma 108.104(4)
_cell_formula_units_Z 1
_cell_length_a 11.1103(18)
_cell_length_b 11.4141(19)
_cell_length_c 15.307(2)
_cell_measurement_reflns_used 6705
_cell_measurement_temperature 223(2)
_cell_measurement_theta_max 27.5
_cell_measurement_theta_min 3.1
_cell_volume 1839.9(5)
_computing_cell_refinement CrystalClear
_computing_data_collection CrystalClear
_computing_data_reduction CrystalStructure
_computing_structure_refinement 'SHELXL-97 (Sheldrick, 1997)'
_computing_structure_solution 'SHELXS-97 (Sheldrick, 1990)'
_diffrn_ambient_temperature 223(2)
_diffrn_detector_area_resol_mean 14.63
_diffrn_measured_fraction_theta_full 0.992
_diffrn_measured_fraction_theta_max 0.992
_diffrn_measurement_device_type 'Rigaku Saturn'
_diffrn_measurement_method \w
_diffrn_radiation_monochromator graphite
_diffrn_radiation_source 'fine-focus sealed tube'
_diffrn_radiation_type MoK\a
_diffrn_radiation_wavelength 0.71075
_diffrn_reflns_av_R_equivalents 0.0411
_diffrn_reflns_av_sigmaI/netI 0.0657
_diffrn_reflns_limit_h_max 10
_diffrn_reflns_limit_h_min -13
_diffrn_reflns_limit_k_max 11
_diffrn_reflns_limit_k_min -13
_diffrn_reflns_limit_l_max 18
_diffrn_reflns_limit_l_min -18
_diffrn_reflns_number 14910
_diffrn_reflns_theta_full 25.50
_diffrn_reflns_theta_max 25.50
_diffrn_reflns_theta_min 3.09
_exptl_absorpt_coefficient_mu 1.736
_exptl_absorpt_correction_T_max 0.716
_exptl_absorpt_correction_T_min 0.432
_exptl_absorpt_correction_type multi-scan
_exptl_absorpt_process_details 'Jacobson, R. (1998) Private communication'
_exptl_crystal_colour colorless
_exptl_crystal_density_diffrn 1.170
_exptl_crystal_density_method 'not measured'
_exptl_crystal_description chip
_exptl_crystal_F_000 690
_exptl_crystal_size_max 0.60
_exptl_crystal_size_mid 0.40
_exptl_crystal_size_min 0.20
_refine_diff_density_max 0.703
_refine_diff_density_min -0.578
_refine_diff_density_rms 0.072
_refine_ls_extinction_method none
_refine_ls_goodness_of_fit_ref 1.044
_refine_ls_hydrogen_treatment constr
_refine_ls_matrix_type full
_refine_ls_number_parameters 351
_refine_ls_number_reflns 6792
_refine_ls_number_restraints 0
_refine_ls_restrained_S_all 1.044
_refine_ls_R_factor_all 0.0678
_refine_ls_R_factor_gt 0.0473
_refine_ls_shift/su_max 0.001
_refine_ls_shift/su_mean 0.000
_refine_ls_structure_factor_coef Fsqd
_refine_ls_weighting_details 'calc w=1/[\s^2^(Fo^2^)+(0.0631P)^2^+0.0000P] where P=(Fo^2^+2Fc^2^)/3'
_refine_ls_weighting_scheme calc
_refine_ls_wR_factor_gt 0.1144
_refine_ls_wR_factor_ref 0.1246
_reflns_number_gt 4974
_reflns_number_total 6792
_reflns_threshold_expression >2sigma(I)
_cod_data_source_file c3dt52014e.txt
_cod_data_source_block complex1
_cod_database_code 7023940

loop_
_symmetry_equiv_pos_as_xyz
'x, y, z'
'-x, -y, -z'

loop_
_atom_site_label
_atom_site_type_symbol
_atom_site_fract_x
_atom_site_fract_y
_atom_site_fract_z
_atom_site_U_iso_or_equiv
_atom_site_adp_type
_atom_site_occupancy
_atom_site_symmetry_multiplicity
_atom_site_calc_flag
_atom_site_refinement_flags
Y1 Y 0.20166(3) 0.36396(3) 0.72251(2) 0.03145(13) Uani 1 1 d .
Si1 Si 0.35475(11) 0.63232(10) 0.85755(8) 0.0470(3) Uani 1 1 d .
Si2 Si 0.42386(10) 0.60568(9) 0.67053(8) 0.0408(3) Uani 1 1 d .
Si3 Si 0.45151(10) 0.22792(10) 0.73245(7) 0.0399(3) Uani 1 1 d .
Si4 Si 0.21513(10) 0.11457(9) 0.61665(7) 0.0384(3) Uani 1 1 d .
N1 N 0.0452(3) 0.2626(3) 0.81151(19) 0.0350(7) Uani 1 1 d .
N2 N 0.0312(3) 0.4344(3) 0.6738(2) 0.0382(7) Uani 1 1 d .
N3 N 0.3405(3) 0.5487(3) 0.7593(2) 0.0378(7) Uani 1 1 d .
N4 N 0.3041(3) 0.2261(3) 0.69300(19) 0.0338(7) Uani 1 1 d .
C1 C -0.0721(5) 0.2930(4) 0.9398(3) 0.0623(13) Uani 1 1 d .
H1A H -0.1532 0.2292 0.9280 0.093 Uiso 1 1 calc R
H1B H -0.0848 0.3637 0.9712 0.093 Uiso 1 1 calc R
H1C H -0.0164 0.2611 0.9751 0.093 Uiso 1 1 calc R
C2 C -0.0132(4) 0.3316(3) 0.8547(3) 0.0411(9) Uani 1 1 d .
C3 C -0.0265(4) 0.4411(4) 0.8242(3) 0.0480(10) Uani 1 1 d .
H3 H -0.0403 0.4964 0.8672 0.058 Uiso 1 1 calc R
C4 C -0.0221(4) 0.4798(4) 0.7371(3) 0.0451(10) Uani 1 1 d .
C5 C -0.0880(5) 0.5749(4) 0.7200(3) 0.0649(14) Uani 1 1 d .
H5A H -0.0254 0.6529 0.7096 0.097 Uiso 1 1 calc R
H5B H -0.1346 0.5856 0.7705 0.097 Uiso 1 1 calc R
H5C H -0.1464 0.5470 0.6689 0.097 Uiso 1 1 calc R
C6 C 0.0096(4) 0.1336(3) 0.8294(3) 0.0405(9) Uani 1 1 d .
C7 C -0.1047(4) 0.0542(4) 0.7920(3) 0.0556(12) Uani 1 1 d .
C8 C -0.1361(6) -0.0707(5) 0.8075(4) 0.0793(17) Uani 1 1 d .
H8 H -0.2127 -0.1261 0.7829 0.095 Uiso 1 1 calc R
C9 C -0.0563(7) -0.1137(5) 0.8585(4) 0.088(2) Uani 1 1 d .
H9 H -0.0782 -0.1984 0.8676 0.106 Uiso 1 1 calc R
C10 C 0.0535(6) -0.0352(4) 0.8956(3) 0.0693(14) Uani 1 1 d .
H10 H 0.1062 -0.0661 0.9309 0.083 Uiso 1 1 calc R
C11 C 0.0895(4) 0.0894(4) 0.8826(3) 0.0467(10) Uani 1 1 d .
C12 C -0.1937(4) 0.1014(5) 0.7386(4) 0.0777(16) Uani 1 1 d .
H12A H -0.2332 0.1472 0.7768 0.117 Uiso 1 1 calc R
H12B H -0.2586 0.0323 0.7084 0.117 Uiso 1 1 calc R
H12C H -0.1469 0.1552 0.6959 0.117 Uiso 1 1 calc R
C13 C 0.2089(4) 0.1745(4) 0.9270(3) 0.0613(12) Uani 1 1 d .
H13A H 0.2507 0.1274 0.9611 0.092 Uiso 1 1 calc R
H13B H 0.1889 0.2351 0.9653 0.092 Uiso 1 1 calc R
H13C H 0.2648 0.2163 0.8832 0.092 Uiso 1 1 calc R
C14 C 0.0140(3) 0.4684(3) 0.5865(3) 0.0392(9) Uani 1 1 d .
C15 C -0.0692(3) 0.3859(4) 0.5258(3) 0.0457(10) Uani 1 1 d .
H15 H -0.1177 0.3080 0.5428 0.055 Uiso 1 1 calc R
C16 C -0.0820(4) 0.4166(3) 0.4405(3) 0.0426(10) Uani 1 1 d .
H16 H -0.1378 0.3585 0.4000 0.051 Uiso 1 1 calc R
C17 C 0.5221(5) 0.7284(5) 0.8898(4) 0.0847(18) Uani 1 1 d .
H17A H 0.5750 0.6753 0.8941 0.127 Uiso 1 1 calc R
H17B H 0.5245 0.7724 0.9460 0.127 Uiso 1 1 calc R
H17C H 0.5533 0.7873 0.8459 0.127 Uiso 1 1 calc R
C18 C 0.3008(4) 0.5254(4) 0.9467(3) 0.0576(12) Uani 1 1 d .
H18A H 0.2158 0.4706 0.9312 0.086 Uiso 1 1 calc R
H18B H 0.3006 0.5730 1.0009 0.086 Uiso 1 1 calc R
H18C H 0.3580 0.4770 0.9544 0.086 Uiso 1 1 calc R
C19 C 0.2571(5) 0.7398(4) 0.8578(3) 0.0641(13) Uani 1 1 d .
H19A H 0.2783 0.7926 0.8092 0.096 Uiso 1 1 calc R
H19B H 0.2747 0.7904 0.9124 0.096 Uiso 1 1 calc R
H19C H 0.1678 0.6922 0.8519 0.096 Uiso 1 1 calc R
C20 C 0.5965(4) 0.6188(4) 0.6797(3) 0.0588(12) Uani 1 1 d .
H20A H 0.6375 0.6745 0.7297 0.088 Uiso 1 1 calc R
H20B H 0.6361 0.6508 0.6267 0.088 Uiso 1 1 calc R
H20C H 0.6053 0.5380 0.6876 0.088 Uiso 1 1 calc R
C21 C 0.4178(4) 0.7624(4) 0.6423(3) 0.0576(12) Uani 1 1 d .
H21A H 0.3324 0.7660 0.6479 0.086 Uiso 1 1 calc R
H21B H 0.4419 0.7767 0.5826 0.086 Uiso 1 1 calc R
H21C H 0.4761 0.8252 0.6820 0.086 Uiso 1 1 calc R
C22 C 0.3542(4) 0.4944(4) 0.5728(3) 0.0481(10) Uani 1 1 d .
H22A H 0.3729 0.4178 0.5803 0.072 Uiso 1 1 calc R
H22B H 0.3910 0.5303 0.5201 0.072 Uiso 1 1 calc R
H22C H 0.2631 0.4779 0.5679 0.072 Uiso 1 1 calc R
C23 C 0.4491(5) 0.0770(4) 0.7765(3) 0.0652(13) Uani 1 1 d .
H23A H 0.3795 0.0502 0.8147 0.098 Uiso 1 1 calc R
H23B H 0.5286 0.0870 0.8092 0.098 Uiso 1 1 calc R
H23C H 0.4380 0.0156 0.7282 0.098 Uiso 1 1 calc R
C24 C 0.5174(4) 0.3475(4) 0.8249(3) 0.0533(11) Uani 1 1 d .
H24A H 0.5062 0.4251 0.8095 0.080 Uiso 1 1 calc R
H24B H 0.6070 0.3587 0.8357 0.080 Uiso 1 1 calc R
H24C H 0.4730 0.3206 0.8773 0.080 Uiso 1 1 calc R
C25 C 0.5720(4) 0.2625(4) 0.6469(3) 0.0619(13) Uani 1 1 d .
H25A H 0.5623 0.1883 0.6100 0.093 Uiso 1 1 calc R
H25B H 0.6566 0.2910 0.6751 0.093 Uiso 1 1 calc R
H25C H 0.5594 0.3262 0.6112 0.093 Uiso 1 1 calc R
C26 C 0.2981(5) 0.0946(5) 0.5155(3) 0.0676(14) Uani 1 1 d .
H26A H 0.3393 0.1749 0.4936 0.101 Uiso 1 1 calc R
H26B H 0.2368 0.0440 0.4711 0.101 Uiso 1 1 calc R
H26C H 0.3613 0.0547 0.5293 0.101 Uiso 1 1 calc R
C27 C 0.0798(4) 0.1689(4) 0.5782(3) 0.0524(11) Uani 1 1 d .
H27A H 0.0358 0.1861 0.6283 0.079 Uiso 1 1 calc R
H27B H 0.0214 0.1051 0.5393 0.079 Uiso 1 1 calc R
H27C H 0.1124 0.2434 0.5472 0.079 Uiso 1 1 calc R
C28 C 0.1439(4) -0.0417(3) 0.6578(3) 0.0523(11) Uani 1 1 d .
H28A H 0.2109 -0.0726 0.6792 0.078 Uiso 1 1 calc R
H28B H 0.0938 -0.0974 0.6106 0.078 Uiso 1 1 calc R
H28C H 0.0899 -0.0363 0.7052 0.078 Uiso 1 1 calc R

loop_
_atom_site_aniso_label
_atom_site_aniso_U_11
_atom_site_aniso_U_22
_atom_site_aniso_U_33
_atom_site_aniso_U_23
_atom_site_aniso_U_13
_atom_site_aniso_U_12
Y1 0.02972(19) 0.02998(19) 0.0349(2) 0.00459(15) 0.00225(14) 0.00923(14)
Si1 0.0463(6) 0.0390(6) 0.0483(7) -0.0077(5) 0.0069(5) 0.0037(5)
Si2 0.0366(6) 0.0319(5) 0.0531(7) 0.0035(5) 0.0129(5) 0.0084(4)
Si3 0.0347(6) 0.0378(6) 0.0500(7) 0.0062(5) 0.0023(5) 0.0148(4)
Si4 0.0402(6) 0.0345(6) 0.0398(6) -0.0002(5) 0.0029(5) 0.0106(4)
N1 0.0321(16) 0.0362(16) 0.0375(18) 0.0052(14) 0.0065(13) 0.0108(13)
N2 0.0403(17) 0.0377(17) 0.0396(19) 0.0030(15) -0.0001(14) 0.0169(14)
N3 0.0356(17) 0.0322(16) 0.0442(19) -0.0019(14) 0.0066(14) 0.0085(13)
N4 0.0352(16) 0.0296(15) 0.0379(18) 0.0019(13) 0.0056(13) 0.0119(12)
C1 0.080(3) 0.065(3) 0.051(3) 0.009(2) 0.029(2) 0.033(3)
C2 0.045(2) 0.039(2) 0.042(2) 0.0013(18) 0.0024(18) 0.0157(17)
C3 0.058(3) 0.046(2) 0.046(3) -0.003(2) 0.005(2) 0.025(2)
C4 0.042(2) 0.038(2) 0.055(3) 0.003(2) -0.004(2) 0.0129(17)
C5 0.082(3) 0.063(3) 0.070(3) 0.007(3) 0.006(3) 0.052(3)
C6 0.042(2) 0.0319(19) 0.048(2) 0.0078(18) 0.0196(18) 0.0095(17)
C7 0.038(2) 0.057(3) 0.063(3) 0.002(2) 0.020(2) -0.001(2)
C8 0.084(4) 0.049(3) 0.079(4) -0.007(3) 0.037(3) -0.017(3)
C9 0.142(6) 0.038(3) 0.083(4) 0.017(3) 0.054(4) 0.016(3)
C10 0.109(4) 0.050(3) 0.060(3) 0.023(2) 0.033(3) 0.035(3)
C11 0.060(3) 0.045(2) 0.043(2) 0.0120(19) 0.023(2) 0.025(2)
C12 0.037(3) 0.096(4) 0.082(4) -0.004(3) -0.002(3) -0.002(3)
C13 0.059(3) 0.074(3) 0.058(3) 0.024(3) 0.002(2) 0.030(3)
C14 0.035(2) 0.043(2) 0.044(2) 0.0116(18) -0.0035(17) 0.0179(17)
C15 0.034(2) 0.042(2) 0.057(3) 0.015(2) -0.0082(19) 0.0062(17)
C16 0.040(2) 0.041(2) 0.046(3) 0.0032(19) -0.0112(18) 0.0120(17)
C17 0.062(3) 0.078(4) 0.084(4) -0.032(3) 0.000(3) -0.017(3)
C18 0.066(3) 0.055(3) 0.047(3) -0.007(2) -0.001(2) 0.014(2)
C19 0.088(4) 0.046(3) 0.061(3) 0.003(2) 0.030(3) 0.021(2)
C20 0.044(2) 0.050(3) 0.080(3) 0.001(2) 0.016(2) 0.010(2)
C21 0.057(3) 0.038(2) 0.078(3) 0.014(2) 0.025(2) 0.012(2)
C22 0.051(2) 0.050(2) 0.046(3) 0.009(2) 0.016(2) 0.017(2)
C23 0.059(3) 0.052(3) 0.090(4) 0.017(3) -0.002(3) 0.023(2)
C24 0.044(2) 0.058(3) 0.057(3) 0.006(2) -0.008(2) 0.015(2)
C25 0.045(2) 0.069(3) 0.075(3) 0.010(3) 0.014(2) 0.021(2)
C26 0.075(3) 0.072(3) 0.051(3) -0.016(2) 0.013(2) 0.017(3)
C27 0.052(3) 0.050(2) 0.054(3) -0.010(2) -0.009(2) 0.017(2)
C28 0.054(3) 0.037(2) 0.060(3) -0.001(2) -0.001(2) 0.0075(19)

loop_
_atom_type_symbol
_atom_type_description
_atom_type_scat_dispersion_real
_atom_type_scat_dispersion_imag
_atom_type_scat_source
C C 0.0033 0.0016 'International Tables Vol C Tables 4.2.6.8 and 6.1.1.4'
H H 0.0000 0.0000 'International Tables Vol C Tables 4.2.6.8 and 6.1.1.4'
N N 0.0061 0.0033 'International Tables Vol C Tables 4.2.6.8 and 6.1.1.4'
Y Y -2.7962 3.5667 'International Tables Vol C Tables 4.2.6.8 and 6.1.1.4'
Si Si 0.0817 0.0704 'International Tables Vol C Tables 4.2.6.8 and 6.1.1.4'

loop_
_geom_angle_atom_site_label_1
_geom_angle_atom_site_label_2
_geom_angle_atom_site_label_3
_geom_angle
_geom_angle_site_symmetry_1
_geom_angle_site_symmetry_3
N3 Y1 N4 110.09(11) . .
N3 Y1 N1 123.31(11) . .
N4 Y1 N1 103.72(11) . .
N3 Y1 N2 97.04(11) . .
N4 Y1 N2 143.93(10) . .
N1 Y1 N2 78.91(11) . .
N3 Y1 Si2 29.87(8) . .
N4 Y1 Si2 96.80(8) . .
N1 Y1 Si2 152.34(7) . .
N2 Y1 Si2 95.30(8) . .
N3 Y1 Si4 134.63(8) . .
N4 Y1 Si4 29.82(7) . .
N1 Y1 Si4 95.21(7) . .
N2 Y1 Si4 114.64(7) . .
Si2 Y1 Si4 111.57(3) . .
N3 Si1 C18 109.75(17) . .
N3 Si1 C19 112.73(19) . .
C18 Si1 C19 107.4(2) . .
N3 Si1 C17 113.1(2) . .
C18 Si1 C17 106.6(2) . .
C19 Si1 C17 106.8(2) . .
N3 Si2 C20 114.9(2) . .
N3 Si2 C21 114.37(18) . .
C20 Si2 C21 105.8(2) . .
N3 Si2 C22 107.79(17) . .
C20 Si2 C22 105.65(19) . .
C21 Si2 C22 107.8(2) . .
N3 Si2 Y1 40.21(10) . .
C20 Si2 Y1 123.05(15) . .
C21 Si2 Y1 130.64(14) . .
C22 Si2 Y1 67.72(13) . .
N4 Si3 C23 112.15(19) . .
N4 Si3 C24 112.50(16) . .
C23 Si3 C24 105.9(2) . .
N4 Si3 C25 112.67(18) . .
C23 Si3 C25 107.2(2) . .
C24 Si3 C25 106.0(2) . .
N4 Si4 C28 115.59(17) . .
N4 Si4 C26 114.97(19) . .
C28 Si4 C26 107.4(2) . .
N4 Si4 C27 105.95(16) . .
C28 Si4 C27 106.9(2) . .
C26 Si4 C27 105.3(2) . .
N4 Si4 Y1 40.63(9) . .
C28 Si4 Y1 121.98(14) . .
C26 Si4 Y1 130.50(17) . .
C27 Si4 Y1 65.70(12) . .
C2 N1 C6 116.8(3) . .
C2 N1 Y1 116.6(2) . .
C6 N1 Y1 126.5(2) . .
C4 N2 C14 118.0(3) . .
C4 N2 Y1 114.5(2) . .
C14 N2 Y1 124.0(2) . .
Si2 N3 Si1 123.25(18) . .
Si2 N3 Y1 109.92(14) . .
Si1 N3 Y1 126.53(17) . .
Si4 N4 Si3 121.92(16) . .
Si4 N4 Y1 109.55(14) . .
Si3 N4 Y1 128.45(15) . .
C2 C1 H1A 109.5 . .
C2 C1 H1B 109.5 . .
H1A C1 H1B 109.5 . .
C2 C1 H1C 109.5 . .
H1A C1 H1C 109.5 . .
H1B C1 H1C 109.5 . .
N1 C2 C3 123.4(4) . .
N1 C2 C1 120.7(4) . .
C3 C2 C1 115.8(3) . .
C2 C3 C4 128.9(3) . .
C2 C3 H3 115.6 . .
C4 C3 H3 115.6 . .
N2 C4 C3 123.5(3) . .
N2 C4 C5 121.3(4) . .
C3 C4 C5 115.2(4) . .
C4 C5 H5A 109.5 . .
C4 C5 H5B 109.5 . .
H5A C5 H5B 109.5 . .
C4 C5 H5C 109.5 . .
H5A C5 H5C 109.5 . .
H5B C5 H5C 109.5 . .
C7 C6 C11 120.9(4) . .
C7 C6 N1 118.6(4) . .
C11 C6 N1 120.5(3) . .
C6 C7 C8 118.1(5) . .
C6 C7 C12 121.4(4) . .
C8 C7 C12 120.5(5) . .
C9 C8 C7 120.7(5) . .
C9 C8 H8 119.7 . .
C7 C8 H8 119.7 . .
C10 C9 C8 120.6(5) . .
C10 C9 H9 119.7 . .
C8 C9 H9 119.7 . .
C9 C10 C11 121.3(5) . .
C9 C10 H10 119.3 . .
C11 C10 H10 119.3 . .
C10 C11 C6 118.4(4) . .
C10 C11 C13 120.1(4) . .
C6 C11 C13 121.4(4) . .
C7 C12 H12A 109.5 . .
C7 C12 H12B 109.5 . .
H12A C12 H12B 109.5 . .
C7 C12 H12C 109.5 . .
H12A C12 H12C 109.5 . .
H12B C12 H12C 109.5 . .
C11 C13 H13A 109.5 . .
C11 C13 H13B 109.5 . .
H13A C13 H13B 109.5 . .
C11 C13 H13C 109.5 . .
H13A C13 H13C 109.5 . .
H13B C13 H13C 109.5 . .
C15 C14 C16 118.0(4) . 2_566
C15 C14 N2 120.6(4) . .
C16 C14 N2 121.3(3) 2_566 .
C16 C15 C14 120.7(4) . .
C16 C15 H15 119.6 . .
C14 C15 H15 119.6 . .
C15 C16 C14 121.2(3) . 2_566
C15 C16 H16 119.4 . .
C14 C16 H16 119.4 2_566 .
Si1 C17 H17A 109.5 . .
Si1 C17 H17B 109.5 . .
H17A C17 H17B 109.5 . .
Si1 C17 H17C 109.5 . .
H17A C17 H17C 109.5 . .
H17B C17 H17C 109.5 . .
Si1 C18 H18A 109.5 . .
Si1 C18 H18B 109.5 . .
H18A C18 H18B 109.5 . .
Si1 C18 H18C 109.5 . .
H18A C18 H18C 109.5 . .
H18B C18 H18C 109.5 . .
Si1 C19 H19A 109.5 . .
Si1 C19 H19B 109.5 . .
H19A C19 H19B 109.5 . .
Si1 C19 H19C 109.5 . .
H19A C19 H19C 109.5 . .
H19B C19 H19C 109.5 . .
Si2 C20 H20A 109.5 . .
Si2 C20 H20B 109.5 . .
H20A C20 H20B 109.5 . .
Si2 C20 H20C 109.5 . .
H20A C20 H20C 109.5 . .
H20B C20 H20C 109.5 . .
Si2 C21 H21A 109.5 . .
Si2 C21 H21B 109.5 . .
H21A C21 H21B 109.5 . .
Si2 C21 H21C 109.5 . .
H21A C21 H21C 109.5 . .
H21B C21 H21C 109.5 . .
Si2 C22 H22A 109.5 . .
Si2 C22 H22B 109.5 . .
H22A C22 H22B 109.5 . .
Si2 C22 H22C 109.5 . .
H22A C22 H22C 109.5 . .
H22B C22 H22C 109.5 . .
Si3 C23 H23A 109.5 . .
Si3 C23 H23B 109.5 . .
H23A C23 H23B 109.5 . .
Si3 C23 H23C 109.5 . .
H23A C23 H23C 109.5 . .
H23B C23 H23C 109.5 . .
Si3 C24 H24A 109.5 . .
Si3 C24 H24B 109.5 . .
H24A C24 H24B 109.5 . .
Si3 C24 H24C 109.5 . .
H24A C24 H24C 109.5 . .
H24B C24 H24C 109.5 . .
Si3 C25 H25A 109.5 . .
Si3 C25 H25B 109.5 . .
H25A C25 H25B 109.5 . .
Si3 C25 H25C 109.5 . .
H25A C25 H25C 109.5 . .
H25B C25 H25C 109.5 . .
Si4 C26 H26A 109.5 . .
Si4 C26 H26B 109.5 . .
H26A C26 H26B 109.5 . .
Si4 C26 H26C 109.5 . .
H26A C26 H26C 109.5 . .
H26B C26 H26C 109.5 . .
Si4 C27 H27A 109.5 . .
Si4 C27 H27B 109.5 . .
H27A C27 H27B 109.5 . .
Si4 C27 H27C 109.5 . .
H27A C27 H27C 109.5 . .
H27B C27 H27C 109.5 . .
Si4 C28 H28A 109.5 . .
Si4 C28 H28B 109.5 . .
H28A C28 H28B 109.5 . .
Si4 C28 H28C 109.5 . .
H28A C28 H28C 109.5 . .
H28B C28 H28C 109.5 . .

loop_
_geom_bond_atom_site_label_1
_geom_bond_atom_site_label_2
_geom_bond_distance
_geom_bond_site_symmetry_2
Y1 N3 2.222(3) .
Y1 N4 2.249(3) .
Y1 N1 2.303(3) .
Y1 N2 2.383(3) .
Y1 Si2 3.2360(12) .
Y1 Si4 3.2542(11) .
Si1 N3 1.716(3) .
Si1 C18 1.866(5) .
Si1 C19 1.873(4) .
Si1 C17 1.874(5) .
Si2 N3 1.714(3) .
Si2 C20 1.876(4) .
Si2 C21 1.881(4) .
Si2 C22 1.888(4) .
Si3 N4 1.717(3) .
Si3 C23 1.873(4) .
Si3 C24 1.874(4) .
Si3 C25 1.877(5) .
Si4 N4 1.717(3) .
Si4 C28 1.864(4) .
Si4 C26 1.873(4) .
Si4 C27 1.880(4) .
N1 C2 1.333(4) .
N1 C6 1.444(5) .
N2 C4 1.321(5) .
N2 C14 1.432(5) .
C1 C2 1.504(6) .
C1 H1A 0.9700 .
C1 H1B 0.9700 .
C1 H1C 0.9700 .
C2 C3 1.403(5) .
C3 C4 1.422(6) .
C3 H3 0.9400 .
C4 C5 1.513(5) .
C5 H5A 0.9700 .
C5 H5B 0.9700 .
C5 H5C 0.9700 .
C6 C7 1.392(6) .
C6 C11 1.402(6) .
C7 C8 1.393(7) .
C7 C12 1.499(7) .
C8 C9 1.375(8) .
C8 H8 0.9400 .
C9 C10 1.353(8) .
C9 H9 0.9400 .
C10 C11 1.378(6) .
C10 H10 0.9400 .
C11 C13 1.494(6) .
C12 H12A 0.9700 .
C12 H12B 0.9700 .
C12 H12C 0.9700 .
C13 H13A 0.9700 .
C13 H13B 0.9700 .
C13 H13C 0.9700 .
C14 C15 1.382(5) .
C14 C16 1.387(5) 2_566
C15 C16 1.382(5) .
C15 H15 0.9400 .
C16 C14 1.387(5) 2_566
C16 H16 0.9400 .
C17 H17A 0.9700 .
C17 H17B 0.9700 .
C17 H17C 0.9700 .
C18 H18A 0.9700 .
C18 H18B 0.9700 .
C18 H18C 0.9700 .
C19 H19A 0.9700 .
C19 H19B 0.9700 .
C19 H19C 0.9700 .
C20 H20A 0.9700 .
C20 H20B 0.9700 .
C20 H20C 0.9700 .
C21 H21A 0.9700 .
C21 H21B 0.9700 .
C21 H21C 0.9700 .
C22 H22A 0.9700 .
C22 H22B 0.9700 .
C22 H22C 0.9700 .
C23 H23A 0.9700 .
C23 H23B 0.9700 .
C23 H23C 0.9700 .
C24 H24A 0.9700 .
C24 H24B 0.9700 .
C24 H24C 0.9700 .
C25 H25A 0.9700 .
C25 H25B 0.9700 .
C25 H25C 0.9700 .
C26 H26A 0.9700 .
C26 H26B 0.9700 .
C26 H26C 0.9700 .
C27 H27A 0.9700 .
C27 H27B 0.9700 .
C27 H27C 0.9700 .
C28 H28A 0.9700 .
C28 H28B 0.9700 .
C28 H28C 0.9700 .

loop_
_geom_torsion_atom_site_label_1
_geom_torsion_atom_site_label_2
_geom_torsion_atom_site_label_3
_geom_torsion_atom_site_label_4
_geom_torsion
_geom_torsion_site_symmetry_1
_geom_torsion_site_symmetry_4
N4 Y1 Si2 N3 -119.15(17) . .
N1 Y1 Si2 N3 18.7(2) . .
N2 Y1 Si2 N3 94.90(17) . .
Si4 Y1 Si2 N3 -145.96(16) . .
N3 Y1 Si2 C20 90.5(2) . .
N4 Y1 Si2 C20 -28.65(19) . .
N1 Y1 Si2 C20 109.2(2) . .
N2 Y1 Si2 C20 -174.61(19) . .
Si4 Y1 Si2 C20 -55.47(18) . .
N3 Y1 Si2 C21 -80.0(3) . .
N4 Y1 Si2 C21 160.8(2) . .
N1 Y1 Si2 C21 -61.3(3) . .
N2 Y1 Si2 C21 14.9(2) . .
Si4 Y1 Si2 C21 134.0(2) . .
N3 Y1 Si2 C22 -174.8(2) . .
N4 Y1 Si2 C22 66.01(16) . .
N1 Y1 Si2 C22 -156.1(2) . .
N2 Y1 Si2 C22 -79.94(15) . .
Si4 Y1 Si2 C22 39.20(14) . .
N3 Y1 Si4 N4 41.2(2) . .
N1 Y1 Si4 N4 -108.65(18) . .
N2 Y1 Si4 N4 171.18(18) . .
Si2 Y1 Si4 N4 64.28(16) . .
N3 Y1 Si4 C28 134.3(2) . .
N4 Y1 Si4 C28 93.1(2) . .
N1 Y1 Si4 C28 -15.54(18) . .
N2 Y1 Si4 C28 -95.71(18) . .
Si2 Y1 Si4 C28 157.39(16) . .
N3 Y1 Si4 C26 -40.6(2) . .
N4 Y1 Si4 C26 -81.8(3) . .
N1 Y1 Si4 C26 169.6(2) . .
N2 Y1 Si4 C26 89.4(2) . .
Si2 Y1 Si4 C26 -17.5(2) . .
N3 Y1 Si4 C27 -130.3(2) . .
N4 Y1 Si4 C27 -171.5(2) . .
N1 Y1 Si4 C27 79.82(18) . .
N2 Y1 Si4 C27 -0.35(19) . .
Si2 Y1 Si4 C27 -107.25(17) . .
N3 Y1 N1 C2 40.1(3) . .
N4 Y1 N1 C2 165.8(3) . .
N2 Y1 N1 C2 -51.1(3) . .
Si2 Y1 N1 C2 29.1(4) . .
Si4 Y1 N1 C2 -165.2(2) . .
N3 Y1 N1 C6 -135.7(3) . .
N4 Y1 N1 C6 -10.0(3) . .
N2 Y1 N1 C6 133.1(3) . .
Si2 Y1 N1 C6 -146.7(2) . .
Si4 Y1 N1 C6 19.0(3) . .
N3 Y1 N2 C4 -71.2(3) . .
N4 Y1 N2 C4 149.6(3) . .
N1 Y1 N2 C4 51.5(3) . .
Si2 Y1 N2 C4 -101.2(3) . .
Si4 Y1 N2 C4 142.2(2) . .
N3 Y1 N2 C14 87.0(3) . .
N4 Y1 N2 C14 -52.2(4) . .
N1 Y1 N2 C14 -150.3(3) . .
Si2 Y1 N2 C14 57.0(3) . .
Si4 Y1 N2 C14 -59.7(3) . .
C20 Si2 N3 Si1 73.5(3) . .
C21 Si2 N3 Si1 -49.2(3) . .
C22 Si2 N3 Si1 -169.0(2) . .
Y1 Si2 N3 Si1 -174.1(3) . .
C20 Si2 N3 Y1 -112.46(18) . .
C21 Si2 N3 Y1 124.86(19) . .
C22 Si2 N3 Y1 5.0(2) . .
C18 Si1 N3 Si2 -158.6(2) . .
C19 Si1 N3 Si2 81.7(3) . .
C17 Si1 N3 Si2 -39.6(3) . .
C18 Si1 N3 Y1 28.4(3) . .
C19 Si1 N3 Y1 -91.3(2) . .
C17 Si1 N3 Y1 147.3(3) . .
N4 Y1 N3 Si2 67.43(17) . .
N1 Y1 N3 Si2 -169.72(12) . .
N2 Y1 N3 Si2 -88.40(16) . .
Si4 Y1 N3 Si2 47.0(2) . .
N4 Y1 N3 Si1 -118.76(19) . .
N1 Y1 N3 Si1 4.1(3) . .
N2 Y1 N3 Si1 85.4(2) . .
Si2 Y1 N3 Si1 173.8(3) . .
Si4 Y1 N3 Si1 -139.18(14) . .
C28 Si4 N4 Si3 72.9(3) . .
C26 Si4 N4 Si3 -53.1(3) . .
C27 Si4 N4 Si3 -169.0(2) . .
Y1 Si4 N4 Si3 -177.0(3) . .
C28 Si4 N4 Y1 -110.10(19) . .
C26 Si4 N4 Y1 123.9(2) . .
C27 Si4 N4 Y1 8.0(2) . .
C23 Si3 N4 Si4 -53.5(3) . .
C24 Si3 N4 Si4 -172.7(2) . .
C25 Si3 N4 Si4 67.5(3) . .
C23 Si3 N4 Y1 130.1(2) . .
C24 Si3 N4 Y1 10.9(3) . .
C25 Si3 N4 Y1 -108.9(2) . .
N3 Y1 N4 Si4 -150.05(15) . .
N1 Y1 N4 Si4 76.24(17) . .
N2 Y1 N4 Si4 -13.7(3) . .
Si2 Y1 N4 Si4 -122.46(14) . .
N3 Y1 N4 Si3 26.7(2) . .
N1 Y1 N4 Si3 -107.0(2) . .
N2 Y1 N4 Si3 163.07(17) . .
Si2 Y1 N4 Si3 54.3(2) . .
Si4 Y1 N4 Si3 176.8(3) . .
C6 N1 C2 C3 -155.8(4) . .
Y1 N1 C2 C3 28.0(5) . .
C6 N1 C2 C1 22.8(5) . .
Y1 N1 C2 C1 -153.5(3) . .
N1 C2 C3 C4 22.2(7) . .
C1 C2 C3 C4 -156.4(4) . .
C14 N2 C4 C3 171.4(4) . .
Y1 N2 C4 C3 -29.0(5) . .
C14 N2 C4 C5 -6.1(5) . .
Y1 N2 C4 C5 153.5(3) . .
C2 C3 C4 N2 -20.3(7) . .
C2 C3 C4 C5 157.4(4) . .
C2 N1 C6 C7 76.9(5) . .
Y1 N1 C6 C7 -107.3(4) . .
C2 N1 C6 C11 -103.8(4) . .
Y1 N1 C6 C11 72.0(4) . .
C11 C6 C7 C8 -1.2(6) . .
N1 C6 C7 C8 178.0(4) . .
C11 C6 C7 C12 177.1(4) . .
N1 C6 C7 C12 -3.7(6) . .
C6 C7 C8 C9 0.1(7) . .
C12 C7 C8 C9 -178.2(5) . .
C7 C8 C9 C10 1.0(8) . .
C8 C9 C10 C11 -0.9(8) . .
C9 C10 C11 C6 -0.2(7) . .
C9 C10 C11 C13 177.8(5) . .
C7 C6 C11 C10 1.3(6) . .
N1 C6 C11 C10 -177.9(4) . .
C7 C6 C11 C13 -176.7(4) . .
N1 C6 C11 C13 4.1(6) . .
C4 N2 C14 C15 -104.4(4) . .
Y1 N2 C14 C15 98.1(4) . .
C4 N2 C14 C16 77.0(5) . 2_566
Y1 N2 C14 C16 -80.5(4) . 2_566
C16 C14 C15 C16 1.3(6) 2_566 .
N2 C14 C15 C16 -177.3(3) . .
C14 C15 C16 C14 -1.3(6) . 2_566
